data_7233423
loop_
_publ_author_name
'Vaganova, Tamara A.'
'Gatilov, Yurij V.'
'Benassi, Enrico'
'Chuikov, Igor P.'
'Pishchur, Denis P.'
'Malykhin, Evgenij V.'

_publ_section_title
;
 Impact of molecular packing rearrangement on solid-state fluorescence:
 polyhalogenated N-hetarylamines vs. their co-crystals with 18-crown-6
;
_journal_issue 39
_journal_name_full CrystEngComm
_journal_page_first 5931
_journal_paper_doi 10.1039/C9CE00645A
_journal_volume 21
_journal_year 2019
_chemical_formula_moiety 'C5 H3 F3 N2'
_chemical_formula_sum 'C5 H3 F3 N2'
_chemical_formula_weight 148.09
_chemical_melting_point 372
_chemical_name_systematic 2-amino-3,5,6-trifluoropyridine
_space_group_crystal_system monoclinic
_space_group_IT_number 14
_space_group_name_Hall '-P 2yn'
_space_group_name_H-M_alt 'P 1 21/n 1'
_symmetry_space_group_name_Hall '-P 2yn'
_symmetry_space_group_name_H-M 'P 1 21/n 1'
_atom_sites_solution_hydrogens mixed
_atom_sites_solution_primary direct
_atom_sites_solution_secondary difmap
_audit_creation_method SHELXL-2014/7
_audit_update_record
;
2019-04-22 deposited with the CCDC.    2019-08-23 downloaded from the CCDC.
;
_cell_angle_alpha 90
_cell_angle_beta 91.323(4)
_cell_angle_gamma 90
_cell_formula_units_Z 4
_cell_length_a 3.6538(3)
_cell_length_b 7.6296(8)
_cell_length_c 20.158(2)
_cell_measurement_reflns_used 5691
_cell_measurement_temperature 200(2)
_cell_measurement_theta_max 30.44
_cell_measurement_theta_min 2.85
_cell_volume 561.80(9)
_computing_cell_refinement 'Bruker SAINT'
_computing_data_collection 'Bruker APEX2'
_computing_data_reduction 'Bruker SAINT'
_computing_molecular_graphics 'Bruker SHELXTL'
_computing_publication_material 'Bruker SHELXTL'
_computing_structure_refinement 'SHELXL-2014/7 (Sheldrick, 2014)'
_computing_structure_solution 'SHELXS-97 (Sheldrick, 2008)'
_diffrn_ambient_temperature 200(2)
_diffrn_measured_fraction_theta_full 0.996
_diffrn_measured_fraction_theta_max 0.995
_diffrn_measurement_device_type 'Bruker APEX-II CCD'
_diffrn_measurement_method '\f and \w scans'
_diffrn_radiation_type MoK\a
_diffrn_radiation_wavelength 0.71073
_diffrn_reflns_av_R_equivalents 0.0382
_diffrn_reflns_av_unetI/netI 0.0220
_diffrn_reflns_Laue_measured_fraction_full 0.996
_diffrn_reflns_Laue_measured_fraction_max 0.995
_diffrn_reflns_limit_h_max 5
_diffrn_reflns_limit_h_min -4
_diffrn_reflns_limit_k_max 10
_diffrn_reflns_limit_k_min -10
_diffrn_reflns_limit_l_max 28
_diffrn_reflns_limit_l_min -28
_diffrn_reflns_number 16065
_diffrn_reflns_point_group_measured_fraction_full 0.996
_diffrn_reflns_point_group_measured_fraction_max 0.995
_diffrn_reflns_theta_full 25.242
_diffrn_reflns_theta_max 30.549
_diffrn_reflns_theta_min 2.855
_exptl_absorpt_coefficient_mu 0.180
_exptl_absorpt_correction_T_max 0.9391
_exptl_absorpt_correction_T_min 0.8812
_exptl_absorpt_correction_type multi-scan
_exptl_absorpt_process_details SADABS-2008/1
_exptl_crystal_colour colourless
_exptl_crystal_density_diffrn 1.751
_exptl_crystal_description prism
_exptl_crystal_F_000 296
_exptl_crystal_size_max 0.480
_exptl_crystal_size_mid 0.134
_exptl_crystal_size_min 0.077
_refine_diff_density_max 0.389
_refine_diff_density_min -0.269
_refine_diff_density_rms 0.059
_refine_ls_extinction_coef 0.012(2)
_refine_ls_extinction_expression Fc^*^=kFc[1+0.001xFc^2^\l^3^/sin(2\q)]^-1/4^
_refine_ls_extinction_method 'SHELXL-2014/7 (Sheldrick 2014'
_refine_ls_goodness_of_fit_ref 1.023
_refine_ls_hydrogen_treatment mixed
_refine_ls_matrix_type full
_refine_ls_number_parameters 100
_refine_ls_number_reflns 1711
_refine_ls_number_restraints 3
_refine_ls_restrained_S_all 1.023
_refine_ls_R_factor_all 0.0619
_refine_ls_R_factor_gt 0.0516
_refine_ls_shift/su_max 0.000
_refine_ls_shift/su_mean 0.000
_refine_ls_structure_factor_coef Fsqd
_refine_ls_weighting_details 'w=1/[\s^2^(Fo^2^)+(0.0344P)^2^+0.8964P] where P=(Fo^2^+2Fc^2^)/3'
_refine_ls_weighting_scheme calc
_refine_ls_wR_factor_gt 0.1329
_refine_ls_wR_factor_ref 0.1391
_reflns_Friedel_coverage 0.000
_reflns_number_gt 1386
_reflns_number_total 1711
_reflns_threshold_expression 'I > 2\s(I)'
_cod_data_source_file c9ce00645a2.cif
_cod_data_source_block D-mc743
_cod_depositor_comments 'Adding full bibliography for 7233421--7233432.cif.'
_cod_original_cell_volume 561.79(10)
_cod_database_code 7233423
_shelx_shelxl_version_number 2014/7
_shelx_space_group_comment
;
The symmetry employed for this shelxl refinement is uniquely defined
by the following loop, which should always be used as a source of
symmetry information in preference to the above space-group names.
They are only intended as comments.
;
_shelx_estimated_absorpt_t_min 0.918
_shelx_estimated_absorpt_t_max 0.986

loop_
_space_group_symop_operation_xyz
'x, y, z'
'-x+1/2, y+1/2, -z+1/2'
'-x, -y, -z'
'x-1/2, -y-1/2, z-1/2'

loop_
_atom_site_label
_atom_site_type_symbol
_atom_site_fract_x
_atom_site_fract_y
_atom_site_fract_z
_atom_site_U_iso_or_equiv
_atom_site_adp_type
_atom_site_occupancy
_atom_site_site_symmetry_order
_atom_site_calc_flag
_atom_site_refinement_flags_posn
_atom_site_refinement_flags_adp
F1 F 0.0214(4) 1.14653(16) 0.19511(6) 0.0384(4) Uani 1 1 d . .
N1 N 0.3130(5) 0.8584(2) 0.06650(8) 0.0261(4) Uani 1 1 d . .
C1 C 0.2444(5) 1.0063(2) 0.09970(9) 0.0231(4) Uani 1 1 d . .
F2 F 0.0032(4) 0.52671(17) 0.17878(7) 0.0474(4) Uani 1 1 d . .
N2 N 0.3396(6) 1.1617(2) 0.07333(9) 0.0339(4) Uani 1 1 d D .
H2A H 0.426(6) 1.166(3) 0.0342(7) 0.034(7) Uiso 1 1 d D .
H2B H 0.265(7) 1.258(2) 0.0902(12) 0.043(7) Uiso 1 1 d D .
C2 C 0.0861(5) 0.9943(2) 0.16264(9) 0.0246(4) Uani 1 1 d . .
F3 F 0.3072(5) 0.56432(17) 0.05800(7) 0.0486(4) Uani 1 1 d . .
C3 C 0.0029(5) 0.8372(3) 0.19110(9) 0.0278(4) Uani 1 1 d . .
H3 H -0.1015 0.8308 0.2338 0.033 Uiso 1 1 calc R U
C4 C 0.0775(6) 0.6881(3) 0.15495(10) 0.0292(4) Uani 1 1 d . .
C5 C 0.2299(6) 0.7075(3) 0.09389(10) 0.0285(4) Uani 1 1 d . .

loop_
_atom_site_aniso_label
_atom_site_aniso_U_11
_atom_site_aniso_U_22
_atom_site_aniso_U_33
_atom_site_aniso_U_23
_atom_site_aniso_U_13
_atom_site_aniso_U_12
F1 0.0554(8) 0.0294(6) 0.0307(6) -0.0077(5) 0.0114(6) 0.0047(6)
N1 0.0331(9) 0.0233(7) 0.0222(7) 0.0002(6) 0.0064(6) 0.0010(6)
C1 0.0252(8) 0.0221(8) 0.0221(8) 0.0012(6) 0.0024(6) 0.0006(7)
F2 0.0697(10) 0.0259(6) 0.0473(8) 0.0112(6) 0.0149(7) -0.0072(6)
N2 0.0504(11) 0.0221(8) 0.0299(9) 0.0026(7) 0.0135(8) -0.0005(7)
C2 0.0279(9) 0.0241(9) 0.0219(8) -0.0026(7) 0.0042(6) 0.0031(7)
F3 0.0797(11) 0.0231(6) 0.0439(8) -0.0079(5) 0.0181(7) 0.0019(6)
C3 0.0290(9) 0.0326(10) 0.0221(8) 0.0026(7) 0.0056(7) -0.0001(8)
C4 0.0352(10) 0.0228(8) 0.0299(9) 0.0063(7) 0.0054(8) -0.0022(7)
C5 0.0365(10) 0.0216(8) 0.0275(9) -0.0021(7) 0.0049(7) 0.0017(7)

loop_
_atom_type_symbol
_atom_type_description
_atom_type_scat_dispersion_real
_atom_type_scat_dispersion_imag
_atom_type_scat_source
C C 0.0033 0.0016 'International Tables Vol C Tables 4.2.6.8 and 6.1.1.4'
H H 0.0000 0.0000 'International Tables Vol C Tables 4.2.6.8 and 6.1.1.4'
N N 0.0061 0.0033 'International Tables Vol C Tables 4.2.6.8 and 6.1.1.4'
F F 0.0171 0.0103 'International Tables Vol C Tables 4.2.6.8 and 6.1.1.4'

loop_
_geom_angle_atom_site_label_1
_geom_angle_atom_site_label_2
_geom_angle_atom_site_label_3
_geom_angle
C5 N1 C1 118.69(16)
N1 C1 N2 119.42(16)
N1 C1 C2 118.76(16)
N2 C1 C2 121.79(17)
C1 N2 H2A 120.2(16)
C1 N2 H2B 120.6(18)
H2A N2 H2B 117(2)
F1 C2 C3 120.37(16)
F1 C2 C1 117.30(16)
C3 C2 C1 122.33(17)
C2 C3 C4 116.89(17)
C2 C3 H3 121.6
C4 C3 H3 121.6
F2 C4 C5 120.44(18)
F2 C4 C3 121.27(18)
C5 C4 C3 118.29(17)
N1 C5 F3 115.61(17)
N1 C5 C4 125.04(18)
F3 C5 C4 119.35(17)

loop_
_geom_bond_atom_site_label_1
_geom_bond_atom_site_label_2
_geom_bond_distance
F1 C2 1.357(2)
N1 C5 1.315(2)
N1 C1 1.338(2)
C1 N2 1.349(2)
C1 C2 1.409(2)
F2 C4 1.352(2)
N2 H2A 0.857(9)
N2 H2B 0.854(10)
C2 C3 1.366(3)
F3 C5 1.344(2)
C3 C4 1.381(3)
C3 H3 0.9500
C4 C5 1.371(3)

loop_
_geom_torsion_atom_site_label_1
_geom_torsion_atom_site_label_2
_geom_torsion_atom_site_label_3
_geom_torsion_atom_site_label_4
_geom_torsion
C5 N1 C1 N2 177.7(2)
C5 N1 C1 C2 0.0(3)
N1 C1 C2 F1 179.76(17)
N2 C1 C2 F1 2.1(3)
N1 C1 C2 C3 0.5(3)
N2 C1 C2 C3 -177.1(2)
F1 C2 C3 C4 -179.90(18)
C1 C2 C3 C4 -0.7(3)
C2 C3 C4 F2 -179.68(19)
C2 C3 C4 C5 0.3(3)
C1 N1 C5 F3 -179.75(18)
C1 N1 C5 C4 -0.3(3)
F2 C4 C5 N1 -179.8(2)
C3 C4 C5 N1 0.1(3)
F2 C4 C5 F3 -0.4(3)
C3 C4 C5 F3 179.55(19)
